data_4303958
loop_
_publ_author_name
'P. Fern\'andez'
'A. Sousa-Pedrares'
'J. Romero'
'J. A. Garc\'ia-V\'azquez'
'A. Sousa'
'P. P\'erez-Lourido'

_publ_section_title
;
Zinc(II), Cadmium(II), Mercury(II), and Ethylmercury(II) Complexes of
Phosphinothiol Ligands
;
_journal_name_full 'Inorganic Chemistry'
_journal_page_first 2121
_journal_page_last 2132
_journal_paper_doi 10.1021/ic7005925
_journal_volume 47
_journal_year 2008
_chemical_formula_sum 'C20 H19 Hg O P S'
_chemical_formula_weight 538.97
_chemical_name_systematic
;
 ?
;
_space_group_IT_number 14
_symmetry_cell_setting monoclinic
_symmetry_space_group_name_Hall '-P 2ybc'
_symmetry_space_group_name_H-M 'P 1 21/c 1'
_atom_sites_solution_hydrogens geom
_atom_sites_solution_primary direct
_atom_sites_solution_secondary difmap
_audit_creation_method SHELXL-97
_cell_angle_alpha 90.00
_cell_angle_beta 96.035(9)
_cell_angle_gamma 90.00
_cell_formula_units_Z 8
_cell_length_a 12.645(6)
_cell_length_b 8.614(4)
_cell_length_c 34.752(16)
_cell_measurement_reflns_used 965
_cell_measurement_temperature 293(2)
_cell_measurement_theta_max 26.38
_cell_measurement_theta_min 2.435
_cell_volume 3764(3)
_computing_cell_refinement 'BRUKER Smart'
_computing_data_collection 'BRUKER Smart'
_computing_structure_refinement 'SHELXL-97 (Sheldrick, 1997)'
_diffrn_ambient_temperature 293(2)
_diffrn_measured_fraction_theta_full 0.997
_diffrn_measured_fraction_theta_max 0.997
_diffrn_measurement_device_type 'Smart-CCD-1000 BRUKER'
_diffrn_measurement_method 'omega scans'
_diffrn_radiation_monochromator graphite
_diffrn_radiation_source 'fine-focus sealed tube'
_diffrn_radiation_type MoK\a
_diffrn_radiation_wavelength 0.71073
_diffrn_reflns_av_R_equivalents 0.2109
_diffrn_reflns_av_sigmaI/netI 0.2079
_diffrn_reflns_limit_h_max 12
_diffrn_reflns_limit_h_min -12
_diffrn_reflns_limit_k_max 8
_diffrn_reflns_limit_k_min 0
_diffrn_reflns_limit_l_max 34
_diffrn_reflns_limit_l_min 0
_diffrn_reflns_number 31445
_diffrn_reflns_theta_full 20.80
_diffrn_reflns_theta_max 20.80
_diffrn_reflns_theta_min 1.18
_exptl_absorpt_coefficient_mu 8.377
_exptl_absorpt_correction_T_max 0.6590
_exptl_absorpt_correction_T_min 0.0923
_exptl_absorpt_correction_type multi-scan
_exptl_crystal_colour Colourless
_exptl_crystal_density_diffrn 1.902
_exptl_crystal_density_method 'not measured'
_exptl_crystal_description Needle
_exptl_crystal_F_000 2064
_exptl_crystal_size_max 0.53
_exptl_crystal_size_mid 0.05
_exptl_crystal_size_min 0.05
_refine_diff_density_max 3.212
_refine_diff_density_min -5.240
_refine_diff_density_rms 0.422
_refine_ls_extinction_method none
_refine_ls_goodness_of_fit_ref 1.210
_refine_ls_hydrogen_treatment constr
_refine_ls_matrix_type full
_refine_ls_number_parameters 223
_refine_ls_number_reflns 3939
_refine_ls_number_restraints 6
_refine_ls_restrained_S_all 1.210
_refine_ls_R_factor_all 0.1752
_refine_ls_R_factor_gt 0.1507
_refine_ls_shift/su_max 0.000
_refine_ls_shift/su_mean 0.000
_refine_ls_structure_factor_coef Fsqd
_refine_ls_weighting_details 'calc w=1/[\s^2^(Fo^2^)+(0.0454P)^2^+945.0724P] where P=(Fo^2^+2Fc^2^)/3'
_refine_ls_weighting_scheme calc
_refine_ls_wR_factor_gt 0.3329
_refine_ls_wR_factor_ref 0.3425
_reflns_number_gt 2891
_reflns_number_total 3939
_reflns_threshold_expression >2sigma(I)
_cod_data_source_file ic7005925_06.cif
_cod_data_source_block p165b
_cod_depositor_comments
;
The following automatic conversions were performed:
'_symmetry_cell_setting' value 'Monoclinic' changed to 'monoclinic'
according to '/home/saulius/struct/CIF-dictionaries/cif_core.dic'
dictionary named 'cif_core.dic' version 2.4.1 from 2010-06-29.

Automatic conversion script
Id: cif_fix_enum 1527 2010-12-29 10:47:43Z saulius 
;
_cod_original_sg_symbol_H-M 'P 21/c'
_cod_database_code 4303958

loop_
_symmetry_equiv_pos_as_xyz
'x, y, z'
'-x, y+1/2, -z+1/2'
'-x, -y, -z'
'x, -y-1/2, z-1/2'

loop_
_atom_site_label
_atom_site_type_symbol
_atom_site_fract_x
_atom_site_fract_y
_atom_site_fract_z
_atom_site_U_iso_or_equiv
_atom_site_adp_type
_atom_site_occupancy
_atom_site_symmetry_multiplicity
_atom_site_calc_flag
_atom_site_refinement_flags
_atom_site_disorder_assembly
_atom_site_disorder_group
Hg1 Hg 0.98673(18) 0.7608(3) 0.48302(7) 0.0457(8) Uani 1 1 d . . .
S1 S 0.9103(10) 0.6124(15) 0.5307(4) 0.036(4) Uani 1 1 d . . .
P1 P 0.7132(9) 0.6440(13) 0.4575(4) 0.018(3) Uani 1 1 d U . .
O1 O 0.799(2) 0.726(4) 0.4388(9) 0.030(8) Uiso 1 1 d . . .
C1 C 0.706(4) 0.715(6) 0.5051(14) 0.033(13) Uiso 1 1 d . . .
C2 C 0.782(3) 0.707(5) 0.5355(12) 0.017(11) Uiso 1 1 d . . .
C3 C 0.776(4) 0.776(6) 0.5721(15) 0.039(14) Uiso 1 1 d . . .
H3 H 0.8337 0.7785 0.5912 0.046 Uiso 1 1 calc R . .
C4 C 0.675(4) 0.843(6) 0.5772(16) 0.040(14) Uiso 1 1 d . . .
H4 H 0.6648 0.8834 0.6014 0.048 Uiso 1 1 calc R . .
C5 C 0.596(4) 0.851(6) 0.5501(15) 0.044(15) Uiso 1 1 d . . .
H5 H 0.5318 0.8984 0.5542 0.053 Uiso 1 1 calc R . .
C6 C 0.612(5) 0.784(6) 0.5136(16) 0.049(16) Uiso 1 1 d . . .
H6 H 0.5558 0.7865 0.4941 0.059 Uiso 1 1 calc R . .
C7 C 0.589(4) 0.669(5) 0.4305(13) 0.026(12) Uiso 1 1 d . . .
C8 C 0.575(4) 0.800(6) 0.4035(14) 0.032(13) Uiso 1 1 d . . .
H8 H 0.6294 0.8719 0.4018 0.039 Uiso 1 1 calc R . .
C9 C 0.481(4) 0.811(6) 0.3811(15) 0.041(14) Uiso 1 1 d . . .
H9 H 0.4759 0.8889 0.3623 0.049 Uiso 1 1 calc R . .
C10 C 0.395(5) 0.722(7) 0.3834(16) 0.050(16) Uiso 1 1 d . . .
H10 H 0.3318 0.7388 0.3680 0.060 Uiso 1 1 calc R . .
C11 C 0.407(5) 0.602(7) 0.4100(17) 0.056(17) Uiso 1 1 d . . .
H11 H 0.3482 0.5417 0.4139 0.067 Uiso 1 1 calc R . .
C12 C 0.502(4) 0.570(6) 0.4309(15) 0.044(15) Uiso 1 1 d . . .
H12 H 0.5089 0.4800 0.4458 0.053 Uiso 1 1 calc R . .
C13 C 0.740(4) 0.434(6) 0.4613(14) 0.032(13) Uiso 1 1 d . . .
C14 C 0.787(4) 0.368(6) 0.4347(15) 0.033(13) Uiso 1 1 d . . .
H14 H 0.8079 0.4297 0.4149 0.040 Uiso 1 1 calc R . .
C15 C 0.809(6) 0.202(9) 0.434(2) 0.09(2) Uiso 1 1 d . . .
H15 H 0.8531 0.1556 0.4176 0.105 Uiso 1 1 calc R . .
C16 C 0.756(5) 0.124(8) 0.4609(18) 0.064(19) Uiso 1 1 d . . .
H16 H 0.7584 0.0159 0.4595 0.076 Uiso 1 1 calc R . .
C17 C 0.703(5) 0.179(8) 0.4875(19) 0.064(19) Uiso 1 1 d . . .
H17 H 0.6766 0.1143 0.5057 0.077 Uiso 1 1 calc R . .
C18 C 0.685(4) 0.349(6) 0.4882(15) 0.039(14) Uiso 1 1 d . . .
H18 H 0.6423 0.3964 0.5050 0.047 Uiso 1 1 calc R . .
C19 C 1.066(4) 0.895(6) 0.4421(14) 0.035(13) Uiso 1 1 d . . .
H19A H 1.0181 0.9774 0.4319 0.042 Uiso 1 1 calc R . .
H19B H 1.1279 0.9442 0.4557 0.042 Uiso 1 1 calc R . .
C20 C 1.098(7) 0.809(11) 0.411(2) 0.12(3) Uiso 1 1 d . . .
H20A H 1.1315 0.8767 0.3938 0.182 Uiso 1 1 calc R . .
H20B H 1.0367 0.7616 0.3968 0.182 Uiso 1 1 calc R . .
H20C H 1.1470 0.7296 0.4204 0.182 Uiso 1 1 calc R . .
Hg2 Hg 0.51031(17) 0.5313(2) 0.30338(7) 0.0407(7) Uani 1 1 d . . .
S2 S 0.4355(11) 0.7128(15) 0.2563(4) 0.043(4) Uani 1 1 d . . .
P2 P 0.2229(10) 0.5307(14) 0.2828(4) 0.029(3) Uani 1 1 d . . .
O2 O 0.311(3) 0.441(4) 0.3057(9) 0.038(9) Uiso 1 1 d . . .
C21 C 0.240(3) 0.741(5) 0.2885(12) 0.019(11) Uiso 1 1 d . . .
C22 C 0.332(4) 0.805(6) 0.2788(15) 0.041(14) Uiso 1 1 d . . .
C23 C 0.351(5) 0.971(8) 0.2870(17) 0.064(18) Uiso 1 1 d . . .
H23 H 0.4135 1.0197 0.2821 0.077 Uiso 1 1 calc R . .
C24 C 0.266(5) 1.056(8) 0.3033(17) 0.057(17) Uiso 1 1 d . . .
H24 H 0.2755 1.1616 0.3083 0.069 Uiso 1 1 calc R . .
C25 C 0.177(5) 0.989(7) 0.3112(17) 0.060(18) Uiso 1 1 d . . .
H25 H 0.1234 1.0475 0.3206 0.071 Uiso 1 1 calc R . .
C26 C 0.163(4) 0.822(6) 0.3049(15) 0.039(14) Uiso 1 1 d . . .
H26 H 0.1033 0.7709 0.3120 0.046 Uiso 1 1 calc R . .
C27 C 0.095(4) 0.494(6) 0.3016(14) 0.033(13) Uiso 1 1 d . . .
C28 C 0.102(4) 0.452(6) 0.3398(14) 0.034(13) Uiso 1 1 d . . .
H28 H 0.1683 0.4342 0.3535 0.040 Uiso 1 1 calc R . .
C29 C 0.006(5) 0.438(7) 0.3583(19) 0.059(17) Uiso 1 1 d . . .
H29 H 0.0081 0.4179 0.3846 0.070 Uiso 1 1 calc R . .
C30 C -0.085(5) 0.454(8) 0.3359(18) 0.066(19) Uiso 1 1 d . . .
H30 H -0.1476 0.4435 0.3473 0.079 Uiso 1 1 calc R . .
C31 C -0.092(5) 0.486(7) 0.2949(17) 0.056(17) Uiso 1 1 d . . .
H31 H -0.1582 0.4925 0.2804 0.067 Uiso 1 1 calc R . .
C32 C -0.001(4) 0.506(6) 0.2777(16) 0.045(15) Uiso 1 1 d . . .
H32 H -0.0022 0.5271 0.2514 0.054 Uiso 1 1 calc R . .
C33 C 0.212(4) 0.486(5) 0.2330(13) 0.028(12) Uiso 1 1 d . . .
C34 C 0.148(5) 0.573(8) 0.2074(19) 0.067(19) Uiso 1 1 d . . .
H34 H 0.1121 0.6573 0.2165 0.081 Uiso 1 1 calc R . .
C35 C 0.135(5) 0.538(8) 0.1665(19) 0.067(19) Uiso 1 1 d . . .
H35 H 0.0945 0.6010 0.1490 0.081 Uiso 1 1 calc R . .
C36 C 0.189(4) 0.400(6) 0.1539(16) 0.042(15) Uiso 1 1 d . . .
H36 H 0.1814 0.3702 0.1280 0.050 Uiso 1 1 calc R . .
C37 C 0.251(4) 0.314(6) 0.1809(15) 0.040(14) Uiso 1 1 d . . .
H37 H 0.2888 0.2294 0.1729 0.048 Uiso 1 1 calc R . .
C38 C 0.259(4) 0.351(6) 0.2191(16) 0.045(15) Uiso 1 1 d . . .
H38 H 0.2964 0.2851 0.2368 0.054 Uiso 1 1 calc R . .
C39 C 0.596(4) 0.401(6) 0.3408(15) 0.036(14) Uiso 1 1 d . . .
H39A H 0.6619 0.3765 0.3300 0.043 Uiso 1 1 calc R . .
H39B H 0.6149 0.4626 0.3639 0.043 Uiso 1 1 calc R . .
C40 C 0.549(5) 0.248(8) 0.3534(19) 0.08(2) Uiso 1 1 d . . .
H40A H 0.5990 0.1966 0.3716 0.113 Uiso 1 1 calc R . .
H40B H 0.5318 0.1831 0.3312 0.113 Uiso 1 1 calc R . .
H40C H 0.4849 0.2695 0.3653 0.113 Uiso 1 1 calc R . .

loop_
_atom_site_aniso_label
_atom_site_aniso_U_11
_atom_site_aniso_U_22
_atom_site_aniso_U_33
_atom_site_aniso_U_23
_atom_site_aniso_U_13
_atom_site_aniso_U_12
Hg1 0.0487(15) 0.0284(12) 0.0618(17) 0.0036(12) 0.0138(12) -0.0068(11)
S1 0.016(7) 0.036(8) 0.060(10) 0.010(7) 0.024(7) -0.001(6)
P1 0.013(6) 0.010(6) 0.032(7) 0.002(5) 0.012(5) -0.006(5)
Hg2 0.0346(13) 0.0265(12) 0.0623(16) -0.0009(12) 0.0111(11) -0.0009(10)
S2 0.036(8) 0.027(8) 0.071(11) 0.015(7) 0.031(8) 0.000(6)
P2 0.032(8) 0.006(6) 0.050(9) -0.002(7) 0.010(7) 0.005(6)

loop_
_atom_type_symbol
_atom_type_description
_atom_type_scat_dispersion_real
_atom_type_scat_dispersion_imag
_atom_type_scat_source
C C 0.0033 0.0016 'International Tables Vol C Tables 4.2.6.8 and 6.1.1.4'
H H 0.0000 0.0000 'International Tables Vol C Tables 4.2.6.8 and 6.1.1.4'
O O 0.0106 0.0060 'International Tables Vol C Tables 4.2.6.8 and 6.1.1.4'
P P 0.1023 0.0942 'International Tables Vol C Tables 4.2.6.8 and 6.1.1.4'
S S 0.1246 0.1234 'International Tables Vol C Tables 4.2.6.8 and 6.1.1.4'
Hg Hg -2.3894 9.2266 'International Tables Vol C Tables 4.2.6.8 and 6.1.1.4'

loop_
_geom_angle_atom_site_label_1
_geom_angle_atom_site_label_2
_geom_angle_atom_site_label_3
_geom_angle
_geom_angle_site_symmetry_1
_geom_angle_site_symmetry_3
_geom_angle_publ_flag
C19 Hg1 S1 176.3(14) . . ?
C19 Hg1 O1 97.2(15) . . ?
S1 Hg1 O1 86.5(7) . . ?
C2 S1 Hg1 104.6(14) . . ?
O1 P1 C7 111(2) . . ?
O1 P1 C1 110(2) . . ?
C7 P1 C1 109(2) . . ?
O1 P1 C13 111(2) . . ?
C7 P1 C13 108(2) . . ?
C1 P1 C13 107(2) . . ?
P1 O1 Hg1 115.9(16) . . ?
C2 C1 C6 114(5) . . ?
C2 C1 P1 128(4) . . ?
C6 C1 P1 118(4) . . ?
C1 C2 C3 126(4) . . ?
C1 C2 S1 121(4) . . ?
C3 C2 S1 113(3) . . ?
C2 C3 C4 114(5) . . ?
C5 C4 C3 124(5) . . ?
C4 C5 C6 117(5) . . ?
C1 C6 C5 125(5) . . ?
C12 C7 C8 116(4) . . ?
C12 C7 P1 126(4) . . ?
C8 C7 P1 118(4) . . ?
C9 C8 C7 117(5) . . ?
C10 C9 C8 126(6) . . ?
C9 C10 C11 116(6) . . ?
C12 C11 C10 122(6) . . ?
C11 C12 C7 121(5) . . ?
C14 C13 C18 123(5) . . ?
C14 C13 P1 119(4) . . ?
C18 C13 P1 117(4) . . ?
C13 C14 C15 123(6) . . ?
C16 C15 C14 111(7) . . ?
C17 C16 C15 129(7) . . ?
C16 C17 C18 118(7) . . ?
C13 C18 C17 114(5) . . ?
C20 C19 Hg1 114(5) . . ?
C39 Hg2 S2 169.6(15) . . ?
C39 Hg2 O2 105.9(16) . . ?
S2 Hg2 O2 84.5(8) . . ?
C22 S2 Hg2 104.2(18) . . ?
O2 P2 C33 112(2) . . ?
O2 P2 C27 111(2) . . ?
C33 P2 C27 109(2) . . ?
O2 P2 C21 112(2) . . ?
C33 P2 C21 109(2) . . ?
C27 P2 C21 103(2) . . ?
P2 O2 Hg2 119.0(18) . . ?
C22 C21 C26 124(5) . . ?
C22 C21 P2 118(4) . . ?
C26 C21 P2 118(4) . . ?
C21 C22 C23 118(5) . . ?
C21 C22 S2 128(4) . . ?
C23 C22 S2 114(4) . . ?
C24 C23 C22 117(6) . . ?
C25 C24 C23 122(6) . . ?
C24 C25 C26 119(6) . . ?
C21 C26 C25 119(5) . . ?
C28 C27 C32 124(5) . . ?
C28 C27 P2 115(4) . . ?
C32 C27 P2 121(4) . . ?
C27 C28 C29 119(5) . . ?
C30 C29 C28 117(6) . . ?
C29 C30 C31 124(6) . . ?
C32 C31 C30 119(6) . . ?
C31 C32 C27 117(5) . . ?
C34 C33 C38 118(5) . . ?
C34 C33 P2 120(4) . . ?
C38 C33 P2 122(4) . . ?
C33 C34 C35 122(6) . . ?
C34 C35 C36 117(6) . . ?
C37 C36 C35 119(5) . . ?
C38 C37 C36 121(5) . . ?
C37 C38 C33 122(5) . . ?
C40 C39 Hg2 118(4) . . ?

loop_
_geom_bond_atom_site_label_1
_geom_bond_atom_site_label_2
_geom_bond_distance
_geom_bond_site_symmetry_2
_geom_bond_publ_flag
Hg1 C19 2.16(5) . ?
Hg1 S1 2.378(13) . ?
Hg1 O1 2.71(3) . ?
S1 C2 1.84(4) . ?
P1 O1 1.50(3) . ?
P1 C7 1.76(5) . ?
P1 C1 1.78(5) . ?
P1 C13 1.84(5) . ?
C1 C2 1.35(6) . ?
C1 C6 1.39(7) . ?
C2 C3 1.41(6) . ?
C3 C4 1.44(7) . ?
C4 C5 1.30(7) . ?
C5 C6 1.43(7) . ?
C7 C12 1.39(7) . ?
C7 C8 1.46(7) . ?
C8 C9 1.35(7) . ?
C9 C10 1.34(7) . ?
C10 C11 1.38(8) . ?
C11 C12 1.36(7) . ?
C13 C14 1.28(7) . ?
C13 C18 1.42(7) . ?
C14 C15 1.46(9) . ?
C15 C16 1.39(9) . ?
C16 C17 1.29(8) . ?
C17 C18 1.48(8) . ?
C19 C20 1.41(9) . ?
Hg2 C39 1.96(5) . ?
Hg2 S2 2.386(14) . ?
Hg2 O2 2.65(3) . ?
S2 C22 1.78(5) . ?
P2 O2 1.51(3) . ?
P2 C33 1.76(5) . ?
P2 C27 1.83(5) . ?
P2 C21 1.83(5) . ?
C21 C22 1.36(7) . ?
C21 C26 1.37(6) . ?
C22 C23 1.48(8) . ?
C23 C24 1.46(8) . ?
C24 C25 1.32(8) . ?
C25 C26 1.47(8) . ?
C27 C28 1.37(6) . ?
C27 C32 1.40(7) . ?
C28 C29 1.44(7) . ?
C29 C30 1.33(8) . ?
C30 C31 1.44(8) . ?
C31 C32 1.37(7) . ?
C33 C34 1.36(7) . ?
C33 C38 1.41(7) . ?
C34 C35 1.44(8) . ?
C35 C36 1.46(8) . ?
C36 C37 1.37(7) . ?
C37 C38 1.36(7) . ?
C39 C40 1.53(8) . ?
